data_1533791
loop_
_publ_author_name
'Strobel, P.'
'Ibarra-Palos, A.'
'Crisci, A.'
'Poinsignon, C.'
'Anne, M.'

_publ_section_title
;
 Cation ordering in Li2 Mn3 M O8 spinels: structural and vibration
 spectroscopy studies
;
_journal_name_full 'Solid State Sciences'
_journal_page_first 1009
_journal_page_last 1018
_journal_volume 5
_journal_year 2003
_chemical_formula_sum 'Cu0.33 Li1.17 Mn1.5 O4'
_chemical_name_systematic '(Li0.9 Cu0.1) ((Mn1.5 (Cu0.23 Li0.27)) O4)'
_space_group_IT_number 212
_symmetry_space_group_name_Hall 'P 4acd 2ab 3'
_symmetry_space_group_name_H-M 'P 43 3 2'
_cell_angle_alpha 90
_cell_angle_beta 90
_cell_angle_gamma 90
_cell_formula_units_Z 8
_cell_length_a 8.1888
_cell_length_b 8.1888
_cell_length_c 8.1888
_cell_volume 549.112
_citation_journal_id_ASTM SSSCFJ
_cod_data_source_file Strobel_SSSCFJ_2003_932.cif
_cod_data_source_block Cu0.33Li1.17Mn1.5O4
_cod_original_cell_volume 549.1118
_cod_database_code 1533791

loop_
_symmetry_equiv_pos_as_xyz
x,y,z
-y+3/4,x+1/4,z+3/4
-x+1/2,-y,z+1/2
y+3/4,-x+3/4,z+1/4
x+1/2,-y+1/2,-z
y+1/4,x+3/4,-z+3/4
-x,y+1/2,-z+1/2
-y+1/4,-x+1/4,-z+1/4
z,x,y
-x+3/4,z+1/4,y+3/4
-z+1/2,-x,y+1/2
x+3/4,-z+3/4,y+1/4
z+1/2,-x+1/2,-y
x+1/4,z+3/4,-y+3/4
-z,x+1/2,-y+1/2
-x+1/4,-z+1/4,-y+1/4
y,z,x
y+1/2,-z+1/2,-x
z+1/4,y+3/4,-x+3/4
-y,z+1/2,-x+1/2
-z+1/4,-y+1/4,-x+1/4
-y+1/2,-z,x+1/2
z+3/4,-y+3/4,x+1/4
-z+3/4,y+1/4,x+3/4

loop_
_atom_site_label
_atom_site_type_symbol
_atom_site_fract_x
_atom_site_fract_y
_atom_site_fract_z
_atom_site_occupancy
_atom_site_U_iso_or_equiv
Cu1 Cu+2 0.003 0.003 0.003 0.102 0.0
Li1 Li+1 0.003 0.003 0.003 0.898 0.0
O1 O-2 0.3863 0.3863 0.3863 1 0.0
Li2 Li+1 0.625 0.625 0.625 0.54 0.0
Mn1 Mn+4 0.125 0.3829 0.8671 1 0.0
O2 O-2 0.1265 0.1479 0.8583 1 0.0
Cu2 Cu+2 0.625 0.625 0.625 0.46 0.0
